data_7042807
loop_
_publ_author_name
'Hitzel, Sandra'
'F\"arber, Christian'
'Bruhn, Clemens'
'Siemeling, Ulrich'

_publ_section_title
;
 Phosphido complexes derived from 1,1&#x2019;-ferrocenediyl-bridged
 secondary diphosphines
;
_journal_name_full 'Dalton Trans.'
_journal_paper_doi 10.1039/C7DT00941K
_journal_year 2017
_chemical_formula_sum 'C34 H54 Fe N6 P2 Zr2'
_chemical_formula_weight 847.06
_space_group_crystal_system monoclinic
_space_group_IT_number 14
_space_group_name_Hall '-P 2ybc'
_space_group_name_H-M_alt 'P 1 21/c 1'
_symmetry_space_group_name_Hall '-P 2ybc'
_symmetry_space_group_name_H-M 'P 1 21/c 1'
_atom_sites_solution_hydrogens geom
_audit_creation_method SHELXL-2014/7
_audit_update_record
;
2017-03-06 deposited with the CCDC.
2017-04-25 downloaded from the CCDC.
;
_cell_angle_alpha 90
_cell_angle_beta 98.545(3)
_cell_angle_gamma 90
_cell_formula_units_Z 8
_cell_length_a 13.4517(4)
_cell_length_b 16.4468(4)
_cell_length_c 35.2138(13)
_cell_measurement_reflns_used 60533
_cell_measurement_temperature 100(2)
_cell_measurement_theta_max 26.32
_cell_measurement_theta_min 1.17
_cell_volume 7704.1(4)
_computing_structure_refinement 'SHELXL-2014/7 (Sheldrick, 2014)'
_diffrn_ambient_temperature 100(2)
_diffrn_detector 'image plate (34 cm diameter)'
_diffrn_detector_area_resol_mean 6.67
_diffrn_detector_type STOE
_diffrn_measured_fraction_theta_full 0.986
_diffrn_measured_fraction_theta_max 0.973
_diffrn_measurement_details ' 201 frames, detector distance = 130 mm'
_diffrn_measurement_device '2-circle goniometer'
_diffrn_measurement_device_type 'STOE IPDS 2'
_diffrn_measurement_method 'rotation method'
_diffrn_radiation_collimation '1.2, 0.6 mm diameter, multiple pinhole'
_diffrn_radiation_monochromator 'Graded multilayer mirror'
_diffrn_radiation_polarisn_norm 270
_diffrn_radiation_type 'Mo K\a'
_diffrn_radiation_wavelength 0.71073
_diffrn_reflns_av_R_equivalents 0.0638
_diffrn_reflns_av_unetI/netI 0.0418
_diffrn_reflns_Laue_measured_fraction_full 0.986
_diffrn_reflns_Laue_measured_fraction_max 0.973
_diffrn_reflns_limit_h_max 16
_diffrn_reflns_limit_h_min -15
_diffrn_reflns_limit_k_max 19
_diffrn_reflns_limit_k_min -19
_diffrn_reflns_limit_l_max 42
_diffrn_reflns_limit_l_min -38
_diffrn_reflns_number 50852
_diffrn_reflns_point_group_measured_fraction_full 0.986
_diffrn_reflns_point_group_measured_fraction_max 0.973
_diffrn_reflns_theta_full 25.242
_diffrn_reflns_theta_max 25.697
_diffrn_reflns_theta_min 1.169
_diffrn_source 'Genix Mo HF'
_diffrn_source_current 1.000
_diffrn_source_power 0.050
_diffrn_source_voltage 50
_exptl_absorpt_coefficient_mu 1.017
_exptl_absorpt_correction_T_max 0.9258
_exptl_absorpt_correction_T_min 0.7724
_exptl_absorpt_correction_type integration
_exptl_absorpt_process_details 'X-red ver. 1.58 (Stoe & Cie. 2012)'
_exptl_crystal_colour yellow
_exptl_crystal_density_diffrn 1.461
_exptl_crystal_description block
_exptl_crystal_F_000 3488
_exptl_crystal_size_max 0.410
_exptl_crystal_size_mid 0.180
_exptl_crystal_size_min 0.090
_refine_diff_density_max 0.817
_refine_diff_density_min -0.765
_refine_diff_density_rms 0.093
_refine_ls_extinction_method none
_refine_ls_goodness_of_fit_ref 1.031
_refine_ls_hydrogen_treatment constr
_refine_ls_matrix_type full
_refine_ls_number_parameters 835
_refine_ls_number_reflns 14256
_refine_ls_number_restraints 0
_refine_ls_restrained_S_all 1.031
_refine_ls_R_factor_all 0.0500
_refine_ls_R_factor_gt 0.0388
_refine_ls_shift/su_max 0.002
_refine_ls_shift/su_mean 0.000
_refine_ls_structure_factor_coef Fsqd
_refine_ls_weighting_details 'w=1/[\s^2^(Fo^2^)+(0.0521P)^2^+8.7045P] where P=(Fo^2^+2Fc^2^)/3'
_refine_ls_weighting_scheme calc
_refine_ls_wR_factor_gt 0.0931
_refine_ls_wR_factor_ref 0.1001
_reflns_Friedel_coverage 0.000
_reflns_number_gt 11715
_reflns_number_total 14256
_reflns_threshold_expression 'I > 2\s(I)'
_cod_data_source_file c7dt00941k2.cif
_cod_data_source_block i2246
_cod_database_code 7042807
_shelx_shelxl_version_number 2014/7
_shelx_space_group_comment
;
The symmetry employed for this shelxl refinement is uniquely defined
by the following loop, which should always be used as a source of
symmetry information in preference to the above space-group names.
They are only intended as comments.
;
_shelx_estimated_absorpt_t_min 0.681
_shelx_estimated_absorpt_t_max 0.914

loop_
_space_group_symop_operation_xyz
'x, y, z'
'-x, y+1/2, -z+1/2'
'-x, -y, -z'
'x, -y-1/2, z-1/2'

loop_
_atom_site_label
_atom_site_type_symbol
_atom_site_fract_x
_atom_site_fract_y
_atom_site_fract_z
_atom_site_U_iso_or_equiv
_atom_site_adp_type
_atom_site_occupancy
_atom_site_site_symmetry_order
_atom_site_calc_flag
_atom_site_refinement_flags_posn
_atom_site_refinement_flags_adp
C1 C 0.6175(2) 0.1159(2) 0.10764(10) 0.0267(7) Uani 1 1 d . .
C2 C 0.6148(2) 0.1318(2) 0.06757(10) 0.0289(7) Uani 1 1 d . .
H2A H 0.6298 0.1824 0.0567 0.035 Uiso 1 1 calc R U
C3 C 0.5859(3) 0.0597(2) 0.04661(10) 0.0330(8) Uani 1 1 d . .
H3A H 0.5791 0.0536 0.0195 0.040 Uiso 1 1 calc R U
C4 C 0.5691(3) -0.0014(2) 0.07317(11) 0.0342(8) Uani 1 1 d . .
H4A H 0.5489 -0.0558 0.0669 0.041 Uiso 1 1 calc R U
C5 C 0.5877(2) 0.0322(2) 0.11091(11) 0.0306(8) Uani 1 1 d . .
H5A H 0.5816 0.0045 0.1341 0.037 Uiso 1 1 calc R U
C6 C 0.3811(2) 0.1755(2) 0.09827(10) 0.0257(7) Uani 1 1 d . .
C7 C 0.3827(2) 0.1884(2) 0.05805(10) 0.0280(7) Uani 1 1 d . .
H7A H 0.4009 0.2376 0.0468 0.034 Uiso 1 1 calc R U
C8 C 0.3525(3) 0.1154(2) 0.03777(10) 0.0307(8) Uani 1 1 d . .
H8A H 0.3472 0.1074 0.0108 0.037 Uiso 1 1 calc R U
C9 C 0.3316(2) 0.0568(2) 0.06515(10) 0.0300(7) Uani 1 1 d . .
H9A H 0.3097 0.0026 0.0596 0.036 Uiso 1 1 calc R U
C10 C 0.3489(2) 0.0927(2) 0.10212(10) 0.0276(7) Uani 1 1 d . .
H10A H 0.3407 0.0666 0.1255 0.033 Uiso 1 1 calc R U
C11 C 0.7729(2) 0.1824(2) 0.16566(9) 0.0243(7) Uani 1 1 d . .
C12 C 0.8398(3) 0.1268(2) 0.15357(10) 0.0297(7) Uani 1 1 d . .
H12A H 0.8160 0.0878 0.1345 0.036 Uiso 1 1 calc R U
C13 C 0.9404(3) 0.1279(2) 0.16894(10) 0.0331(8) Uani 1 1 d . .
H13A H 0.9848 0.0897 0.1601 0.040 Uiso 1 1 calc R U
C14 C 0.9775(3) 0.1832(2) 0.19692(10) 0.0322(8) Uani 1 1 d . .
H14A H 1.0470 0.1837 0.2071 0.039 Uiso 1 1 calc R U
C15 C 0.9121(3) 0.2380(2) 0.20990(10) 0.0312(8) Uani 1 1 d . .
H15A H 0.9363 0.2758 0.2295 0.037 Uiso 1 1 calc R U
C16 C 0.8115(3) 0.2378(2) 0.19431(10) 0.0276(7) Uani 1 1 d . .
H16A H 0.7675 0.2761 0.2032 0.033 Uiso 1 1 calc R U
C17 C 0.3018(2) 0.2946(2) 0.14477(9) 0.0261(7) Uani 1 1 d . .
C18 C 0.3063(3) 0.3587(2) 0.17080(11) 0.0336(8) Uani 1 1 d . .
H18A H 0.3700 0.3796 0.1817 0.040 Uiso 1 1 calc R U
C19 C 0.2198(3) 0.3928(2) 0.18122(12) 0.0399(9) Uani 1 1 d . .
H19A H 0.2247 0.4362 0.1992 0.048 Uiso 1 1 calc R U
C20 C 0.1265(3) 0.3634(2) 0.16525(11) 0.0384(9) Uani 1 1 d . .
H20A H 0.0669 0.3859 0.1724 0.046 Uiso 1 1 calc R U
C21 C 0.1208(3) 0.3011(2) 0.13877(11) 0.0359(8) Uani 1 1 d . .
H21A H 0.0568 0.2814 0.1275 0.043 Uiso 1 1 calc R U
C22 C 0.2071(3) 0.2667(2) 0.12843(10) 0.0310(8) Uani 1 1 d . .
H22A H 0.2016 0.2240 0.1101 0.037 Uiso 1 1 calc R U
C23 C 0.5994(3) 0.0540(2) 0.26057(10) 0.0345(8) Uani 1 1 d . .
H23A H 0.6597 0.0694 0.2783 0.041 Uiso 1 1 calc R U
H23B H 0.5863 -0.0041 0.2633 0.041 Uiso 1 1 calc R U
H23C H 0.5418 0.0854 0.2666 0.041 Uiso 1 1 calc R U
C24 C 0.6965(3) 0.0220(2) 0.21167(11) 0.0332(8) Uani 1 1 d . .
H24A H 0.6807 -0.0356 0.2146 0.040 Uiso 1 1 calc R U
H24B H 0.7582 0.0357 0.2290 0.040 Uiso 1 1 calc R U
H24C H 0.7062 0.0326 0.1851 0.040 Uiso 1 1 calc R U
C25 C 0.6137(3) 0.2615(2) 0.26451(10) 0.0342(8) Uani 1 1 d . .
H25A H 0.6123 0.2414 0.2906 0.041 Uiso 1 1 calc R U
H25B H 0.6259 0.3203 0.2653 0.041 Uiso 1 1 calc R U
H25C H 0.6677 0.2342 0.2535 0.041 Uiso 1 1 calc R U
C26 C 0.4358(3) 0.2818(2) 0.25759(12) 0.0386(9) Uani 1 1 d . .
H26A H 0.4448 0.3409 0.2586 0.046 Uiso 1 1 calc R U
H26B H 0.4361 0.2607 0.2836 0.046 Uiso 1 1 calc R U
H26C H 0.3716 0.2687 0.2418 0.046 Uiso 1 1 calc R U
C27 C 0.2797(3) 0.1171(2) 0.20017(11) 0.0373(8) Uani 1 1 d . .
H27A H 0.2530 0.0999 0.2233 0.045 Uiso 1 1 calc R U
H27B H 0.2368 0.0960 0.1774 0.045 Uiso 1 1 calc R U
H27C H 0.2810 0.1767 0.1991 0.045 Uiso 1 1 calc R U
C28 C 0.3798(3) -0.0027(2) 0.20269(11) 0.0353(8) Uani 1 1 d . .
H28A H 0.3407 -0.0238 0.1791 0.042 Uiso 1 1 calc R U
H28B H 0.3492 -0.0205 0.2248 0.042 Uiso 1 1 calc R U
H28C H 0.4488 -0.0233 0.2051 0.042 Uiso 1 1 calc R U
C29 C 0.5955(3) 0.4234(2) 0.19642(11) 0.0355(8) Uani 1 1 d . .
H29A H 0.5422 0.4189 0.2125 0.043 Uiso 1 1 calc R U
H29B H 0.6382 0.4703 0.2047 0.043 Uiso 1 1 calc R U
H29C H 0.6363 0.3738 0.1989 0.043 Uiso 1 1 calc R U
C30 C 0.4946(3) 0.5099(2) 0.14983(11) 0.0365(8) Uani 1 1 d . .
H30A H 0.5402 0.5560 0.1564 0.044 Uiso 1 1 calc R U
H30B H 0.4411 0.5112 0.1659 0.044 Uiso 1 1 calc R U
H30C H 0.4650 0.5135 0.1227 0.044 Uiso 1 1 calc R U
C31 C 0.5817(3) 0.3940(3) 0.03427(10) 0.0376(9) Uani 1 1 d . .
H31A H 0.5733 0.4508 0.0260 0.045 Uiso 1 1 calc R U
H31B H 0.5566 0.3581 0.0128 0.045 Uiso 1 1 calc R U
H31C H 0.6531 0.3828 0.0428 0.045 Uiso 1 1 calc R U
C32 C 0.4193(3) 0.4010(2) 0.05540(11) 0.0371(8) Uani 1 1 d . .
H32A H 0.3907 0.3701 0.0326 0.044 Uiso 1 1 calc R U
H32B H 0.4136 0.4593 0.0498 0.044 Uiso 1 1 calc R U
H32C H 0.3826 0.3880 0.0767 0.044 Uiso 1 1 calc R U
C33 C 0.7972(3) 0.3187(2) 0.09958(11) 0.0358(8) Uani 1 1 d . .
H33A H 0.8529 0.2954 0.1173 0.043 Uiso 1 1 calc R U
H33B H 0.8241 0.3532 0.0808 0.043 Uiso 1 1 calc R U
H33C H 0.7571 0.2748 0.0862 0.043 Uiso 1 1 calc R U
C34 C 0.7962(3) 0.4287(2) 0.14387(11) 0.0370(8) Uani 1 1 d . .
H34A H 0.8317 0.4614 0.1268 0.044 Uiso 1 1 calc R U
H34B H 0.8453 0.4014 0.1630 0.044 Uiso 1 1 calc R U
H34C H 0.7535 0.4642 0.1569 0.044 Uiso 1 1 calc R U
C35 C 1.1500(2) 0.3580(2) 0.42971(9) 0.0265(7) Uani 1 1 d . .
C36 C 1.1500(2) 0.3880(2) 0.46811(10) 0.0276(7) Uani 1 1 d . .
H36A H 1.1358 0.3568 0.4894 0.033 Uiso 1 1 calc R U
C37 C 1.1746(2) 0.4716(2) 0.46892(10) 0.0294(7) Uani 1 1 d . .
H37A H 1.1806 0.5060 0.4908 0.035 Uiso 1 1 calc R U
C38 C 1.1888(2) 0.4953(2) 0.43147(10) 0.0290(7) Uani 1 1 d . .
H38A H 1.2051 0.5484 0.4238 0.035 Uiso 1 1 calc R U
C39 C 1.1745(2) 0.4256(2) 0.40724(10) 0.0271(7) Uani 1 1 d . .
H39A H 1.1803 0.4243 0.3807 0.033 Uiso 1 1 calc R U
C40 C 0.9140(2) 0.3980(2) 0.40929(9) 0.0247(7) Uani 1 1 d . .
C41 C 0.9129(2) 0.4282(2) 0.44740(10) 0.0269(7) Uani 1 1 d . .
H41A H 0.9008 0.3969 0.4689 0.032 Uiso 1 1 calc R U
C42 C 0.9330(3) 0.5135(2) 0.44754(10) 0.0293(7) Uani 1 1 d . .
H42A H 0.9376 0.5484 0.4692 0.035 Uiso 1 1 calc R U
C43 C 0.9448(3) 0.5369(2) 0.40987(10) 0.0289(7) Uani 1 1 d . .
H43A H 0.9581 0.5904 0.4018 0.035 Uiso 1 1 calc R U
C44 C 0.9334(2) 0.4664(2) 0.38608(10) 0.0260(7) Uani 1 1 d . .
H44A H 0.9379 0.4648 0.3594 0.031 Uiso 1 1 calc R U
C45 C 1.2421(3) 0.2055(2) 0.42258(9) 0.0269(7) Uani 1 1 d . .
C46 C 1.3284(2) 0.2443(2) 0.44074(10) 0.0297(7) Uani 1 1 d . .
H46A H 1.3249 0.2989 0.4491 0.036 Uiso 1 1 calc R U
C47 C 1.4201(3) 0.2029(2) 0.44658(10) 0.0345(8) Uani 1 1 d . .
H47A H 1.4787 0.2299 0.4588 0.041 Uiso 1 1 calc R U
C48 C 1.4266(3) 0.1236(2) 0.43486(11) 0.0381(9) Uani 1 1 d . .
H48A H 1.4891 0.0957 0.4391 0.046 Uiso 1 1 calc R U
C49 C 1.3408(3) 0.0848(2) 0.41676(11) 0.0389(9) Uani 1 1 d . .
H49A H 1.3446 0.0301 0.4084 0.047 Uiso 1 1 calc R U
C50 C 1.2495(3) 0.1254(2) 0.41076(10) 0.0329(8) Uani 1 1 d . .
H50A H 1.1913 0.0981 0.3984 0.039 Uiso 1 1 calc R U
C51 C 0.7588(2) 0.2899(2) 0.38126(9) 0.0246(7) Uani 1 1 d . .
C52 C 0.6993(3) 0.3593(2) 0.38108(10) 0.0305(8) Uani 1 1 d . .
H52A H 0.7304 0.4112 0.3844 0.037 Uiso 1 1 calc R U
C53 C 0.5955(3) 0.3537(2) 0.37618(11) 0.0379(9) Uani 1 1 d . .
H53A H 0.5562 0.4017 0.3761 0.045 Uiso 1 1 calc R U
C54 C 0.5487(3) 0.2793(3) 0.37149(11) 0.0387(9) Uani 1 1 d . .
H54A H 0.4776 0.2754 0.3689 0.046 Uiso 1 1 calc R U
C55 C 0.6070(3) 0.2099(2) 0.37060(11) 0.0365(8) Uani 1 1 d . .
H55A H 0.5752 0.1584 0.3668 0.044 Uiso 1 1 calc R U
C56 C 0.7107(3) 0.2146(2) 0.37519(10) 0.0298(7) Uani 1 1 d . .
H56A H 0.7494 0.1665 0.3742 0.036 Uiso 1 1 calc R U
C57 C 1.2714(2) 0.2890(2) 0.33933(10) 0.0320(8) Uani 1 1 d . .
H57A H 1.2985 0.3325 0.3249 0.038 Uiso 1 1 calc R U
H57B H 1.3105 0.2392 0.3375 0.038 Uiso 1 1 calc R U
H57C H 1.2756 0.3051 0.3663 0.038 Uiso 1 1 calc R U
C58 C 1.1605(3) 0.2546(3) 0.28243(11) 0.0419(9) Uani 1 1 d . .
H58A H 1.1993 0.2051 0.2794 0.050 Uiso 1 1 calc R U
H58B H 1.1878 0.2997 0.2690 0.050 Uiso 1 1 calc R U
H58C H 1.0900 0.2456 0.2715 0.050 Uiso 1 1 calc R U
C59 C 1.0140(3) 0.4226(2) 0.28209(11) 0.0392(9) Uani 1 1 d . .
H59A H 0.9949 0.4774 0.2893 0.047 Uiso 1 1 calc R U
H59B H 0.9961 0.4156 0.2543 0.047 Uiso 1 1 calc R U
H59C H 1.0866 0.4154 0.2894 0.047 Uiso 1 1 calc R U
C60 C 0.8530(3) 0.3753(2) 0.29256(11) 0.0347(8) Uani 1 1 d . .
H60A H 0.8326 0.3694 0.2648 0.042 Uiso 1 1 calc R U
H60B H 0.8362 0.4302 0.3005 0.042 Uiso 1 1 calc R U
H60C H 0.8174 0.3352 0.3061 0.042 Uiso 1 1 calc R U
C61 C 1.0304(3) 0.0903(2) 0.30750(12) 0.0414(9) Uani 1 1 d . .
H61A H 1.0240 0.0860 0.2795 0.050 Uiso 1 1 calc R U
H61B H 1.0069 0.0398 0.3180 0.050 Uiso 1 1 calc R U
H61C H 1.1009 0.0995 0.3182 0.050 Uiso 1 1 calc R U
C62 C 0.8637(3) 0.1436(2) 0.30419(11) 0.0382(9) Uani 1 1 d . .
H62A H 0.8416 0.0954 0.3170 0.046 Uiso 1 1 calc R U
H62B H 0.8537 0.1346 0.2764 0.046 Uiso 1 1 calc R U
H62C H 0.8244 0.1909 0.3101 0.046 Uiso 1 1 calc R U
C63 C 1.1455(3) 0.1956(2) 0.51730(11) 0.0383(9) Uani 1 1 d . .
H63A H 1.1533 0.1522 0.5366 0.046 Uiso 1 1 calc R U
H63B H 1.1799 0.2447 0.5282 0.046 Uiso 1 1 calc R U
H63C H 1.1751 0.1783 0.4948 0.046 Uiso 1 1 calc R U
C64 C 0.9931(3) 0.2388(3) 0.53856(11) 0.0420(9) Uani 1 1 d . .
H64A H 1.0272 0.2878 0.5498 0.050 Uiso 1 1 calc R U
H64B H 0.9993 0.1953 0.5578 0.050 Uiso 1 1 calc R U
H64C H 0.9219 0.2508 0.5302 0.050 Uiso 1 1 calc R U
C65 C 0.9546(3) 0.0369(2) 0.40318(11) 0.0397(9) Uani 1 1 d . .
H65A H 0.9144 -0.0104 0.4082 0.048 Uiso 1 1 calc R U
H65B H 1.0041 0.0208 0.3868 0.048 Uiso 1 1 calc R U
H65C H 0.9105 0.0790 0.3902 0.048 Uiso 1 1 calc R U
C66 C 1.0734(3) 0.0093(2) 0.46038(12) 0.0431(10) Uani 1 1 d . .
H66A H 1.1250 -0.0068 0.4450 0.052 Uiso 1 1 calc R U
H66B H 1.0347 -0.0386 0.4659 0.052 Uiso 1 1 calc R U
H66C H 1.1055 0.0335 0.4845 0.052 Uiso 1 1 calc R U
C67 C 0.7594(3) 0.2356(2) 0.47172(11) 0.0380(9) Uani 1 1 d . .
H67A H 0.7446 0.2280 0.4979 0.046 Uiso 1 1 calc R U
H67B H 0.6965 0.2357 0.4537 0.046 Uiso 1 1 calc R U
H67C H 0.7942 0.2875 0.4700 0.046 Uiso 1 1 calc R U
C68 C 0.7684(3) 0.0928(2) 0.46104(11) 0.0368(8) Uani 1 1 d . .
H68A H 0.7076 0.0965 0.4420 0.044 Uiso 1 1 calc R U
H68B H 0.7496 0.0818 0.4864 0.044 Uiso 1 1 calc R U
H68C H 0.8110 0.0485 0.4540 0.044 Uiso 1 1 calc R U
Fe1 Fe 0.47716(3) 0.09633(3) 0.07756(2) 0.02528(11) Uani 1 1 d . .
Fe2 Fe 1.04767(3) 0.44888(3) 0.43034(2) 0.02384(11) Uani 1 1 d . .
N1 N 0.6149(2) 0.07107(17) 0.22102(8) 0.0289(6) Uani 1 1 d . .
N2 N 0.5177(2) 0.24475(18) 0.24083(8) 0.0289(6) Uani 1 1 d . .
N3 N 0.3809(2) 0.08584(18) 0.20132(8) 0.0295(6) Uani 1 1 d . .
N4 N 0.5507(2) 0.43403(17) 0.15645(8) 0.0304(6) Uani 1 1 d . .
N5 N 0.5250(2) 0.37951(18) 0.06603(8) 0.0307(6) Uani 1 1 d . .
N6 N 0.7338(2) 0.36780(17) 0.12118(9) 0.0303(6) Uani 1 1 d . .
N7 N 1.1671(2) 0.27431(18) 0.32339(8) 0.0296(6) Uani 1 1 d . .
N8 N 0.9608(2) 0.36242(17) 0.30191(8) 0.0286(6) Uani 1 1 d . .
N9 N 0.9696(2) 0.15820(18) 0.31765(8) 0.0311(6) Uani 1 1 d . .
N10 N 1.0389(2) 0.21304(19) 0.50583(8) 0.0321(7) Uani 1 1 d . .
N11 N 1.0062(2) 0.06862(18) 0.43916(8) 0.0321(7) Uani 1 1 d . .
N12 N 0.8235(2) 0.16928(18) 0.46211(8) 0.0310(6) Uani 1 1 d . .
P1 P 0.63934(6) 0.18925(5) 0.14678(2) 0.02351(17) Uani 1 1 d . .
P2 P 0.42002(6) 0.24727(5) 0.13657(2) 0.02399(18) Uani 1 1 d . .
P3 P 1.11947(6) 0.25520(5) 0.41336(2) 0.02382(18) Uani 1 1 d . .
P4 P 0.89576(6) 0.29347(5) 0.39313(2) 0.02331(17) Uani 1 1 d . .
Zr1 Zr 0.50760(2) 0.15547(2) 0.20007(2) 0.02370(8) Uani 1 1 d . .
Zr2 Zr 0.58241(2) 0.34581(2) 0.12070(2) 0.02381(8) Uani 1 1 d . .
Zr3 Zr 1.02496(2) 0.26900(2) 0.33660(2) 0.02315(8) Uani 1 1 d . .
Zr4 Zr 0.96973(2) 0.18357(2) 0.45188(2) 0.02407(8) Uani 1 1 d . .

loop_
_atom_site_aniso_label
_atom_site_aniso_U_11
_atom_site_aniso_U_22
_atom_site_aniso_U_33
_atom_site_aniso_U_23
_atom_site_aniso_U_13
_atom_site_aniso_U_12
C1 0.0186(16) 0.0273(18) 0.0327(18) -0.0030(14) -0.0010(13) 0.0010(13)
C2 0.0208(16) 0.0329(19) 0.0324(18) -0.0055(14) 0.0018(13) -0.0019(14)
C3 0.0263(18) 0.041(2) 0.0319(19) -0.0102(16) 0.0042(14) 0.0017(15)
C4 0.0241(18) 0.031(2) 0.046(2) -0.0109(16) -0.0003(15) 0.0019(15)
C5 0.0234(17) 0.0267(18) 0.039(2) -0.0032(15) -0.0022(14) 0.0017(14)
C6 0.0184(16) 0.0271(18) 0.0311(18) 0.0007(14) 0.0021(13) 0.0017(13)
C7 0.0229(17) 0.0323(19) 0.0274(17) -0.0003(14) -0.0003(13) 0.0013(14)
C8 0.0254(17) 0.037(2) 0.0283(18) -0.0016(15) -0.0009(13) 0.0027(15)
C9 0.0218(17) 0.0307(19) 0.0360(19) -0.0052(15) 0.0000(13) -0.0001(14)
C10 0.0195(16) 0.0294(18) 0.0338(18) 0.0007(14) 0.0032(13) -0.0018(13)
C11 0.0239(16) 0.0260(17) 0.0229(16) 0.0024(13) 0.0029(12) 0.0004(13)
C12 0.0283(18) 0.0305(19) 0.0295(18) -0.0037(14) 0.0021(13) 0.0026(15)
C13 0.0303(19) 0.036(2) 0.0338(19) -0.0005(15) 0.0069(14) 0.0073(15)
C14 0.0237(17) 0.040(2) 0.0319(19) 0.0024(15) 0.0000(14) 0.0027(15)
C15 0.0318(19) 0.0321(19) 0.0272(18) -0.0043(14) -0.0036(14) 0.0006(15)
C16 0.0290(18) 0.0257(18) 0.0281(17) -0.0006(13) 0.0041(13) 0.0033(14)
C17 0.0268(17) 0.0251(17) 0.0268(17) 0.0036(13) 0.0048(13) 0.0037(14)
C18 0.0262(18) 0.0309(19) 0.044(2) -0.0028(16) 0.0057(15) -0.0018(15)
C19 0.037(2) 0.036(2) 0.048(2) -0.0076(17) 0.0125(17) 0.0034(17)
C20 0.031(2) 0.042(2) 0.044(2) 0.0044(17) 0.0125(16) 0.0098(17)
C21 0.0258(18) 0.046(2) 0.035(2) 0.0006(17) 0.0019(14) 0.0022(16)
C22 0.0259(18) 0.038(2) 0.0291(18) -0.0003(15) 0.0039(13) 0.0032(15)
C23 0.0329(19) 0.037(2) 0.0333(19) 0.0085(15) 0.0044(15) 0.0006(16)
C24 0.0330(19) 0.0295(19) 0.036(2) 0.0027(15) 0.0020(15) 0.0027(15)
C25 0.035(2) 0.039(2) 0.0280(18) -0.0035(15) 0.0025(14) -0.0010(16)
C26 0.031(2) 0.042(2) 0.043(2) -0.0067(17) 0.0081(16) 0.0045(17)
C27 0.034(2) 0.037(2) 0.041(2) 0.0016(17) 0.0060(16) -0.0051(16)
C28 0.038(2) 0.030(2) 0.036(2) 0.0027(15) 0.0009(15) -0.0082(16)
C29 0.039(2) 0.032(2) 0.035(2) 0.0010(15) 0.0061(15) 0.0016(16)
C30 0.042(2) 0.0296(19) 0.038(2) 0.0022(16) 0.0066(16) 0.0075(16)
C31 0.038(2) 0.048(2) 0.0281(19) 0.0030(16) 0.0075(15) -0.0010(17)
C32 0.037(2) 0.035(2) 0.037(2) 0.0059(16) -0.0022(16) 0.0029(16)
C33 0.0298(19) 0.035(2) 0.045(2) 0.0032(16) 0.0110(16) 0.0006(16)
C34 0.0311(19) 0.034(2) 0.044(2) 0.0038(16) 0.0004(16) -0.0084(16)
C35 0.0222(16) 0.0306(18) 0.0263(17) -0.0007(14) 0.0019(13) 0.0000(13)
C36 0.0254(17) 0.0274(18) 0.0298(18) -0.0022(14) 0.0035(13) -0.0020(14)
C37 0.0246(17) 0.0298(19) 0.0330(18) -0.0052(14) 0.0017(13) -0.0020(14)
C38 0.0246(17) 0.0279(18) 0.0342(19) 0.0010(14) 0.0035(13) -0.0035(14)
C39 0.0220(16) 0.0305(18) 0.0283(17) -0.0002(14) 0.0024(13) -0.0001(14)
C40 0.0208(16) 0.0244(17) 0.0289(17) -0.0011(13) 0.0032(12) 0.0013(13)
C41 0.0236(17) 0.0283(18) 0.0289(17) -0.0011(14) 0.0043(13) 0.0014(14)
C42 0.0281(18) 0.0276(18) 0.0322(18) -0.0045(14) 0.0043(14) 0.0032(14)
C43 0.0290(18) 0.0231(17) 0.0347(19) -0.0007(14) 0.0054(14) 0.0017(14)
C44 0.0243(16) 0.0234(17) 0.0303(18) -0.0001(13) 0.0040(13) -0.0004(13)
C45 0.0280(17) 0.0298(18) 0.0231(16) 0.0004(13) 0.0041(13) 0.0023(14)
C46 0.0242(17) 0.0341(19) 0.0305(18) -0.0006(14) 0.0025(13) 0.0017(14)
C47 0.0232(17) 0.044(2) 0.035(2) -0.0017(16) 0.0003(14) 0.0032(16)
C48 0.032(2) 0.045(2) 0.038(2) -0.0002(17) 0.0054(15) 0.0138(17)
C49 0.036(2) 0.036(2) 0.043(2) -0.0038(17) 0.0024(16) 0.0102(17)
C50 0.0289(18) 0.033(2) 0.037(2) -0.0040(15) 0.0036(14) 0.0003(15)
C51 0.0203(16) 0.0305(18) 0.0229(16) 0.0023(13) 0.0035(12) -0.0011(13)
C52 0.0261(18) 0.0287(19) 0.0362(19) 0.0010(14) 0.0035(14) 0.0010(14)
C53 0.0299(19) 0.043(2) 0.041(2) 0.0013(17) 0.0045(15) 0.0077(17)
C54 0.0215(18) 0.056(3) 0.038(2) 0.0070(18) 0.0024(14) -0.0040(17)
C55 0.0320(19) 0.042(2) 0.034(2) 0.0026(16) -0.0012(15) -0.0130(17)
C56 0.0302(18) 0.0293(18) 0.0289(18) 0.0006(14) 0.0010(14) -0.0023(15)
C57 0.0241(17) 0.043(2) 0.0284(18) 0.0006(15) 0.0031(13) -0.0013(15)
C58 0.030(2) 0.062(3) 0.033(2) -0.0030(18) 0.0027(15) 0.0014(18)
C59 0.049(2) 0.033(2) 0.035(2) 0.0042(16) 0.0054(17) -0.0054(17)
C60 0.0315(19) 0.036(2) 0.035(2) -0.0006(16) -0.0002(15) 0.0077(16)
C61 0.054(3) 0.028(2) 0.043(2) -0.0037(16) 0.0085(18) 0.0063(18)
C62 0.039(2) 0.038(2) 0.036(2) -0.0058(16) 0.0003(16) -0.0110(17)
C63 0.036(2) 0.047(2) 0.0301(19) 0.0066(16) -0.0013(15) -0.0029(17)
C64 0.043(2) 0.052(2) 0.032(2) -0.0055(17) 0.0071(16) -0.0033(19)
C65 0.045(2) 0.037(2) 0.036(2) -0.0050(16) 0.0051(16) 0.0011(17)
C66 0.056(3) 0.034(2) 0.040(2) 0.0060(17) 0.0069(18) 0.0149(19)
C67 0.034(2) 0.040(2) 0.042(2) 0.0027(17) 0.0111(16) 0.0018(17)
C68 0.034(2) 0.033(2) 0.045(2) 0.0062(16) 0.0115(16) -0.0039(16)
Fe1 0.0218(2) 0.0261(3) 0.0271(2) -0.00306(19) 0.00072(18) 0.00006(19)
Fe2 0.0233(2) 0.0227(2) 0.0253(2) -0.00181(18) 0.00270(18) -0.00147(19)
N1 0.0290(15) 0.0284(15) 0.0294(15) 0.0036(12) 0.0044(11) -0.0007(12)
N2 0.0280(15) 0.0335(16) 0.0251(15) -0.0002(12) 0.0034(11) 0.0001(12)
N3 0.0256(15) 0.0308(16) 0.0316(16) 0.0032(12) 0.0022(11) -0.0031(12)
N4 0.0355(16) 0.0232(15) 0.0325(16) 0.0024(12) 0.0054(12) 0.0014(12)
N5 0.0314(16) 0.0336(17) 0.0267(15) 0.0010(12) 0.0033(12) -0.0013(13)
N6 0.0273(15) 0.0275(15) 0.0360(16) 0.0017(12) 0.0046(12) -0.0005(12)
N7 0.0204(14) 0.0400(17) 0.0279(15) 0.0002(12) 0.0020(11) -0.0002(12)
N8 0.0280(15) 0.0290(16) 0.0287(15) -0.0015(12) 0.0039(11) 0.0003(12)
N9 0.0342(16) 0.0278(16) 0.0311(16) -0.0034(12) 0.0045(12) 0.0019(12)
N10 0.0317(16) 0.0371(17) 0.0275(15) 0.0011(13) 0.0042(12) -0.0031(13)
N11 0.0350(17) 0.0295(16) 0.0316(16) 0.0023(12) 0.0045(12) 0.0040(13)
N12 0.0283(15) 0.0330(16) 0.0317(16) 0.0038(12) 0.0049(12) 0.0003(12)
P1 0.0215(4) 0.0229(4) 0.0256(4) -0.0003(3) 0.0018(3) 0.0002(3)
P2 0.0216(4) 0.0237(4) 0.0264(4) 0.0003(3) 0.0028(3) 0.0008(3)
P3 0.0219(4) 0.0253(4) 0.0237(4) -0.0016(3) 0.0016(3) 0.0008(3)
P4 0.0217(4) 0.0220(4) 0.0258(4) -0.0005(3) 0.0019(3) 0.0003(3)
Zr1 0.02329(16) 0.02359(17) 0.02412(16) 0.00111(12) 0.00318(12) -0.00082(12)
Zr2 0.02456(17) 0.02205(17) 0.02473(17) 0.00116(12) 0.00345(12) -0.00048(12)
Zr3 0.02094(16) 0.02507(17) 0.02298(16) -0.00196(12) 0.00174(12) 0.00067(12)
Zr4 0.02424(17) 0.02377(17) 0.02405(16) 0.00075(12) 0.00312(12) 0.00041(12)

loop_
_atom_type_symbol
_atom_type_description
_atom_type_scat_dispersion_real
_atom_type_scat_dispersion_imag
_atom_type_scat_source
C C 0.0033 0.0016 'International Tables Vol C Tables 4.2.6.8 and 6.1.1.4'
H H 0.0000 0.0000 'International Tables Vol C Tables 4.2.6.8 and 6.1.1.4'
Fe Fe 0.3463 0.8444 'International Tables Vol C Tables 4.2.6.8 and 6.1.1.4'
N N 0.0061 0.0033 'International Tables Vol C Tables 4.2.6.8 and 6.1.1.4'
P P 0.1023 0.0942 'International Tables Vol C Tables 4.2.6.8 and 6.1.1.4'
Zr Zr -2.9673 0.5597 'International Tables Vol C Tables 4.2.6.8 and 6.1.1.4'

loop_
_geom_angle_atom_site_label_1
_geom_angle_atom_site_label_2
_geom_angle_atom_site_label_3
_geom_angle
C2 C1 C5 106.6(3)
C2 C1 P1 127.1(3)
C5 C1 P1 125.9(3)
C2 C1 Fe1 68.41(18)
C5 C1 Fe1 69.26(18)
P1 C1 Fe1 121.87(17)
C3 C2 C1 109.0(3)
C3 C2 Fe1 70.3(2)
C1 C2 Fe1 70.45(19)
C3 C2 H2A 125.5
C1 C2 H2A 125.5
Fe1 C2 H2A 125.3
C4 C3 C2 108.0(3)
C4 C3 Fe1 70.1(2)
C2 C3 Fe1 68.80(19)
C4 C3 H3A 126.0
C2 C3 H3A 126.0
Fe1 C3 H3A 126.7
C3 C4 C5 108.5(3)
C3 C4 Fe1 69.5(2)
C5 C4 Fe1 69.5(2)
C3 C4 H4A 125.8
C5 C4 H4A 125.8
Fe1 C4 H4A 126.9
C4 C5 C1 107.9(3)
C4 C5 Fe1 69.7(2)
C1 C5 Fe1 69.46(19)
C4 C5 H5A 126.0
C1 C5 H5A 126.0
Fe1 C5 H5A 126.4
C7 C6 C10 106.3(3)
C7 C6 P2 126.4(3)
C10 C6 P2 127.1(3)
C7 C6 Fe1 68.83(19)
C10 C6 Fe1 69.28(18)
P2 C6 Fe1 123.55(17)
C8 C7 C6 109.0(3)
C8 C7 Fe1 70.1(2)
C6 C7 Fe1 69.91(19)
C8 C7 H7A 125.5
C6 C7 H7A 125.5
Fe1 C7 H7A 126.1
C9 C8 C7 107.5(3)
C9 C8 Fe1 69.83(19)
C7 C8 Fe1 69.01(19)
C9 C8 H8A 126.2
C7 C8 H8A 126.2
Fe1 C8 H8A 126.5
C10 C9 C8 108.6(3)
C10 C9 Fe1 69.53(19)
C8 C9 Fe1 69.54(19)
C10 C9 H9A 125.7
C8 C9 H9A 125.7
Fe1 C9 H9A 126.8
C9 C10 C6 108.5(3)
C9 C10 Fe1 69.93(19)
C6 C10 Fe1 69.43(18)
C9 C10 H10A 125.7
C6 C10 H10A 125.7
Fe1 C10 H10A 126.5
C12 C11 C16 117.3(3)
C12 C11 P1 125.2(3)
C16 C11 P1 117.5(2)
C13 C12 C11 120.8(3)
C13 C12 H12A 119.6
C11 C12 H12A 119.6
C12 C13 C14 121.2(3)
C12 C13 H13A 119.4
C14 C13 H13A 119.4
C13 C14 C15 119.0(3)
C13 C14 H14A 120.5
C15 C14 H14A 120.5
C16 C15 C14 120.0(3)
C16 C15 H15A 120.0
C14 C15 H15A 120.0
C15 C16 C11 121.6(3)
C15 C16 H16A 119.2
C11 C16 H16A 119.2
C18 C17 C22 117.9(3)
C18 C17 P2 118.2(3)
C22 C17 P2 123.8(3)
C19 C18 C17 121.6(3)
C19 C18 H18A 119.2
C17 C18 H18A 119.2
C20 C19 C18 119.7(4)
C20 C19 H19A 120.1
C18 C19 H19A 120.1
C21 C20 C19 119.3(3)
C21 C20 H20A 120.3
C19 C20 H20A 120.3
C20 C21 C22 121.0(3)
C20 C21 H21A 119.5
C22 C21 H21A 119.5
C21 C22 C17 120.4(3)
C21 C22 H22A 119.8
C17 C22 H22A 119.8
N1 C23 Zr1 44.12(15)
N1 C23 H23A 109.5
Zr1 C23 H23A 123.5
N1 C23 H23B 109.5
Zr1 C23 H23B 125.7
H23A C23 H23B 109.5
N1 C23 H23C 109.5
Zr1 C23 H23C 65.4
H23A C23 H23C 109.5
H23B C23 H23C 109.5
N1 C24 H24A 109.5
N1 C24 H24B 109.5
H24A C24 H24B 109.5
N1 C24 H24C 109.5
H24A C24 H24C 109.5
H24B C24 H24C 109.5
N2 C25 H25A 109.5
N2 C25 H25B 109.5
H25A C25 H25B 109.5
N2 C25 H25C 109.5
H25A C25 H25C 109.5
H25B C25 H25C 109.5
N2 C26 H26A 109.5
N2 C26 H26B 109.5
H26A C26 H26B 109.5
N2 C26 H26C 109.5
H26A C26 H26C 109.5
H26B C26 H26C 109.5
N3 C27 H27A 109.5
N3 C27 H27B 109.5
H27A C27 H27B 109.5
N3 C27 H27C 109.5
H27A C27 H27C 109.5
H27B C27 H27C 109.5
N3 C28 H28A 109.5
N3 C28 H28B 109.5
H28A C28 H28B 109.5
N3 C28 H28C 109.5
H28A C28 H28C 109.5
H28B C28 H28C 109.5
N4 C29 H29A 109.5
N4 C29 H29B 109.5
H29A C29 H29B 109.5
N4 C29 H29C 109.5
H29A C29 H29C 109.5
H29B C29 H29C 109.5
N4 C30 H30A 109.5
N4 C30 H30B 109.5
H30A C30 H30B 109.5
N4 C30 H30C 109.5
H30A C30 H30C 109.5
H30B C30 H30C 109.5
N5 C31 H31A 109.5
N5 C31 H31B 109.5
H31A C31 H31B 109.5
N5 C31 H31C 109.5
H31A C31 H31C 109.5
H31B C31 H31C 109.5
N5 C32 H32A 109.5
N5 C32 H32B 109.5
H32A C32 H32B 109.5
N5 C32 H32C 109.5
H32A C32 H32C 109.5
H32B C32 H32C 109.5
N6 C33 H33A 109.5
N6 C33 H33B 109.5
H33A C33 H33B 109.5
N6 C33 H33C 109.5
H33A C33 H33C 109.5
H33B C33 H33C 109.5
N6 C34 H34A 109.5
N6 C34 H34B 109.5
H34A C34 H34B 109.5
N6 C34 H34C 109.5
H34A C34 H34C 109.5
H34B C34 H34C 109.5
C39 C35 C36 106.6(3)
C39 C35 P3 127.5(3)
C36 C35 P3 125.9(3)
C39 C35 Fe2 69.35(19)
C36 C35 Fe2 69.12(19)
P3 C35 Fe2 124.54(17)
C37 C36 C35 108.6(3)
C37 C36 Fe2 70.6(2)
C35 C36 Fe2 69.38(19)
C37 C36 H36A 125.7
C35 C36 H36A 125.7
Fe2 C36 H36A 125.9
C36 C37 C38 108.2(3)
C36 C37 Fe2 68.90(19)
C38 C37 Fe2 69.35(19)
C36 C37 H37A 125.9
C38 C37 H37A 125.9
Fe2 C37 H37A 127.4
C37 C38 C39 108.2(3)
C37 C38 Fe2 70.21(19)
C39 C38 Fe2 69.22(19)
C37 C38 H38A 125.9
C39 C38 H38A 125.9
Fe2 C38 H38A 126.2
C38 C39 C35 108.4(3)
C38 C39 Fe2 69.85(19)
C35 C39 Fe2 69.44(19)
C38 C39 H39A 125.8
C35 C39 H39A 125.8
Fe2 C39 H39A 126.5
C41 C40 C44 106.8(3)
C41 C40 P4 127.0(3)
C44 C40 P4 126.2(3)
C41 C40 Fe2 69.23(18)
C44 C40 Fe2 69.95(19)
P4 C40 Fe2 125.32(17)
C42 C41 C40 108.4(3)
C42 C41 Fe2 70.01(19)
C40 C41 Fe2 69.25(18)
C42 C41 H41A 125.8
C40 C41 H41A 125.8
Fe2 C41 H41A 126.5
C43 C42 C41 108.2(3)
C43 C42 Fe2 70.5(2)
C41 C42 Fe2 68.81(19)
C43 C42 H42A 125.9
C41 C42 H42A 125.9
Fe2 C42 H42A 126.3
C42 C43 C44 108.2(3)
C42 C43 Fe2 69.08(19)
C44 C43 Fe2 69.00(19)
C42 C43 H43A 125.9
C44 C43 H43A 125.9
Fe2 C43 H43A 127.6
C43 C44 C40 108.4(3)
C43 C44 Fe2 70.28(19)
C40 C44 Fe2 68.61(19)
C43 C44 H44A 125.8
C40 C44 H44A 125.8
Fe2 C44 H44A 126.9
C50 C45 C46 118.6(3)
C50 C45 P3 118.3(3)
C46 C45 P3 123.1(3)
C45 C46 C47 120.1(3)
C45 C46 H46A 119.9
C47 C46 H46A 119.9
C48 C47 C46 120.8(3)
C48 C47 H47A 119.6
C46 C47 H47A 119.6
C47 C48 C49 119.3(3)
C47 C48 H48A 120.4
C49 C48 H48A 120.4
C50 C49 C48 120.4(4)
C50 C49 H49A 119.8
C48 C49 H49A 119.8
C49 C50 C45 120.8(3)
C49 C50 H50A 119.6
C45 C50 H50A 119.6
C52 C51 C56 118.1(3)
C52 C51 P4 122.3(3)
C56 C51 P4 119.4(3)
C53 C52 C51 121.0(3)
C53 C52 H52A 119.5
C51 C52 H52A 119.5
C54 C53 C52 120.6(4)
C54 C53 H53A 119.7
C52 C53 H53A 119.7
C53 C54 C55 119.0(3)
C53 C54 H54A 120.5
C55 C54 H54A 120.5
C56 C55 C54 121.0(4)
C56 C55 H55A 119.5
C54 C55 H55A 119.5
C55 C56 C51 120.2(3)
C55 C56 H56A 119.9
C51 C56 H56A 119.9
N7 C57 H57A 109.5
N7 C57 H57B 109.5
H57A C57 H57B 109.5
N7 C57 H57C 109.5
H57A C57 H57C 109.5
H57B C57 H57C 109.5
N7 C58 Zr3 43.29(15)
N7 C58 H58A 109.5
Zr3 C58 H58A 123.2
N7 C58 H58B 109.5
Zr3 C58 H58B 125.8
H58A C58 H58B 109.5
N7 C58 H58C 109.5
Zr3 C58 H58C 66.2
H58A C58 H58C 109.5
H58B C58 H58C 109.5
N8 C59 H59A 109.5
N8 C59 H59B 109.5
H59A C59 H59B 109.5
N8 C59 H59C 109.5
H59A C59 H59C 109.5
H59B C59 H59C 109.5
N8 C60 H60A 109.5
N8 C60 H60B 109.5
H60A C60 H60B 109.5
N8 C60 H60C 109.5
H60A C60 H60C 109.5
H60B C60 H60C 109.5
N9 C61 H61A 109.5
N9 C61 H61B 109.5
H61A C61 H61B 109.5
N9 C61 H61C 109.5
H61A C61 H61C 109.5
H61B C61 H61C 109.5
N9 C62 H62A 109.5
N9 C62 H62B 109.5
H62A C62 H62B 109.5
N9 C62 H62C 109.5
H62A C62 H62C 109.5
H62B C62 H62C 109.5
N10 C63 H63A 109.5
N10 C63 H63B 109.5
H63A C63 H63B 109.5
N10 C63 H63C 109.5
H63A C63 H63C 109.5
H63B C63 H63C 109.5
N10 C64 H64A 109.5
N10 C64 H64B 109.5
H64A C64 H64B 109.5
N10 C64 H64C 109.5
H64A C64 H64C 109.5
H64B C64 H64C 109.5
N11 C65 H65A 109.5
N11 C65 H65B 109.5
H65A C65 H65B 109.5
N11 C65 H65C 109.5
H65A C65 H65C 109.5
H65B C65 H65C 109.5
N11 C66 H66A 109.5
N11 C66 H66B 109.5
H66A C66 H66B 109.5
N11 C66 H66C 109.5
H66A C66 H66C 109.5
H66B C66 H66C 109.5
N12 C67 H67A 109.5
N12 C67 H67B 109.5
H67A C67 H67B 109.5
N12 C67 H67C 109.5
H67A C67 H67C 109.5
H67B C67 H67C 109.5
N12 C68 H68A 109.5
N12 C68 H68B 109.5
H68A C68 H68B 109.5
N12 C68 H68C 109.5
H68A C68 H68C 109.5
H68B C68 H68C 109.5
C2 Fe1 C7 105.65(14)
C2 Fe1 C3 40.90(14)
C7 Fe1 C3 120.13(15)
C2 Fe1 C10 159.29(14)
C7 Fe1 C10 68.84(14)
C3 Fe1 C10 159.28(14)
C2 Fe1 C8 121.06(14)
C7 Fe1 C8 40.93(14)
C3 Fe1 C8 105.05(14)
C10 Fe1 C8 68.65(14)
C2 Fe1 C6 121.51(14)
C7 Fe1 C6 41.26(13)
C3 Fe1 C6 156.93(14)
C10 Fe1 C6 41.29(13)
C8 Fe1 C6 69.43(14)
C2 Fe1 C5 69.01(14)
C7 Fe1 C5 160.75(14)
C3 Fe1 C5 68.70(15)
C10 Fe1 C5 109.26(14)
C8 Fe1 C5 157.76(14)
C6 Fe1 C5 124.60(14)
C2 Fe1 C9 157.81(14)
C7 Fe1 C9 68.50(14)
C3 Fe1 C9 122.08(14)
C10 Fe1 C9 40.54(14)
C8 Fe1 C9 40.63(14)
C6 Fe1 C9 69.08(13)
C5 Fe1 C9 123.36(14)
C2 Fe1 C1 41.14(14)
C7 Fe1 C1 122.70(14)
C3 Fe1 C1 69.13(14)
C10 Fe1 C1 123.86(14)
C8 Fe1 C1 158.40(14)
C6 Fe1 C1 107.36(13)
C5 Fe1 C1 41.28(13)
C9 Fe1 C1 159.88(14)
C2 Fe1 C4 68.54(15)
C7 Fe1 C4 156.16(15)
C3 Fe1 C4 40.46(15)
C10 Fe1 C4 124.53(15)
C8 Fe1 C4 120.80(14)
C6 Fe1 C4 161.43(15)
C5 Fe1 C4 40.81(14)
C9 Fe1 C4 107.69(14)
C1 Fe1 C4 69.03(13)
C41 Fe2 C40 41.52(13)
C41 Fe2 C36 105.84(14)
C40 Fe2 C36 121.02(14)
C41 Fe2 C39 158.50(14)
C40 Fe2 C39 121.95(13)
C36 Fe2 C39 69.01(14)
C41 Fe2 C35 121.20(14)
C40 Fe2 C35 104.96(13)
C36 Fe2 C35 41.50(13)
C39 Fe2 C35 41.21(13)
C41 Fe2 C42 41.18(14)
C40 Fe2 C42 69.73(13)
C36 Fe2 C42 122.11(14)
C39 Fe2 C42 159.17(14)
C35 Fe2 C42 158.36(14)
C41 Fe2 C44 69.12(13)
C40 Fe2 C44 41.44(13)
C36 Fe2 C44 158.50(13)
C39 Fe2 C44 107.62(13)
C35 Fe2 C44 121.96(13)
C42 Fe2 C44 68.66(14)
C41 Fe2 C38 158.38(14)
C40 Fe2 C38 159.41(14)
C36 Fe2 C38 68.50(14)
C39 Fe2 C38 40.94(14)
C35 Fe2 C38 69.26(14)
C42 Fe2 C38 122.84(14)
C44 Fe2 C38 123.73(14)
C41 Fe2 C37 121.90(14)
C40 Fe2 C37 157.70(14)
C36 Fe2 C37 40.51(14)
C39 Fe2 C37 68.53(14)
C35 Fe2 C37 69.11(13)
C42 Fe2 C37 107.47(14)
C44 Fe2 C37 159.77(14)
C38 Fe2 C37 40.44(14)
C41 Fe2 C43 68.67(14)
C40 Fe2 C43 69.37(13)
C36 Fe2 C43 158.69(14)
C39 Fe2 C43 123.58(14)
C35 Fe2 C43 159.07(14)
C42 Fe2 C43 40.37(14)
C44 Fe2 C43 40.72(13)
C38 Fe2 C43 108.60(14)
C37 Fe2 C43 123.63(14)
C24 N1 C23 109.3(3)
C24 N1 Zr1 144.5(2)
C23 N1 Zr1 106.2(2)
C25 N2 C26 110.4(3)
C25 N2 Zr1 119.9(2)
C26 N2 Zr1 127.6(2)
C27 N3 C28 109.9(3)
C27 N3 Zr1 125.3(2)
C28 N3 Zr1 124.7(2)
C29 N4 C30 112.8(3)
C29 N4 Zr2 115.0(2)
C30 N4 Zr2 132.1(2)
C32 N5 C31 111.3(3)
C32 N5 Zr2 121.7(2)
C31 N5 Zr2 126.7(2)
C34 N6 C33 109.2(3)
C34 N6 Zr2 127.5(2)
C33 N6 Zr2 123.2(2)
C57 N7 C58 109.3(3)
C57 N7 Zr3 143.7(2)
C58 N7 Zr3 107.1(2)
C60 N8 C59 109.6(3)
C60 N8 Zr3 123.8(2)
C59 N8 Zr3 126.5(2)
C62 N9 C61 110.6(3)
C62 N9 Zr3 123.1(2)
C61 N9 Zr3 125.0(2)
C64 N10 C63 110.7(3)
C64 N10 Zr4 128.3(2)
C63 N10 Zr4 120.2(2)
C65 N11 C66 112.8(3)
C65 N11 Zr4 115.5(2)
C66 N11 Zr4 131.7(3)
C68 N12 C67 109.6(3)
C68 N12 Zr4 126.0(2)
C67 N12 Zr4 124.4(2)
C1 P1 C11 105.92(15)
C1 P1 Zr2 110.77(11)
C11 P1 Zr2 112.51(11)
C1 P1 Zr1 109.03(11)
C11 P1 Zr1 115.29(11)
Zr2 P1 Zr1 103.35(3)
C6 P2 C17 103.46(15)
C6 P2 Zr1 106.47(11)
C17 P2 Zr1 111.99(11)
C6 P2 Zr2 111.80(11)
C17 P2 Zr2 119.94(11)
Zr1 P2 Zr2 102.68(3)
C35 P3 C45 101.85(15)
C35 P3 Zr3 106.12(11)
C45 P3 Zr3 118.24(11)
C35 P3 Zr4 112.17(11)
C45 P3 Zr4 114.49(11)
Zr3 P3 Zr4 103.89(3)
C40 P4 C51 100.74(15)
C40 P4 Zr4 111.15(11)
C51 P4 Zr4 112.43(11)
C40 P4 Zr3 106.49(11)
C51 P4 Zr3 122.17(11)
Zr4 P4 Zr3 103.67(3)
N2 Zr1 N1 105.25(11)
N2 Zr1 N3 110.68(11)
N1 Zr1 N3 98.94(11)
N2 Zr1 P2 98.58(8)
N1 Zr1 P2 146.81(8)
N3 Zr1 P2 93.76(8)
N2 Zr1 P1 110.06(8)
N1 Zr1 P1 83.98(8)
N3 Zr1 P1 136.68(8)
P2 Zr1 P1 66.11(2)
N2 Zr1 C23 85.36(11)
N1 Zr1 C23 29.72(11)
N3 Zr1 C23 85.76(11)
P2 Zr1 C23 175.94(8)
P1 Zr1 C23 111.64(8)
N4 Zr2 N5 108.01(12)
N4 Zr2 N6 99.76(12)
N5 Zr2 N6 101.22(12)
N4 Zr2 P1 122.12(8)
N5 Zr2 P1 127.25(9)
N6 Zr2 P1 86.39(8)
N4 Zr2 P2 92.72(9)
N5 Zr2 P2 98.41(8)
N6 Zr2 P2 152.12(8)
P1 Zr2 P2 65.92(2)
N7 Zr3 N9 105.82(12)
N7 Zr3 N8 99.04(11)
N9 Zr3 N8 111.70(12)
N7 Zr3 P3 85.26(8)
N9 Zr3 P3 109.38(9)
N8 Zr3 P3 135.59(8)
N7 Zr3 C58 29.65(11)
N9 Zr3 C58 86.84(12)
N8 Zr3 C58 85.35(12)
P3 Zr3 C58 113.23(8)
N7 Zr3 P4 147.33(8)
N9 Zr3 P4 97.09(8)
N8 Zr3 P4 93.60(8)
P3 Zr3 P4 65.04(2)
C58 Zr3 P4 176.04(9)
N11 Zr4 N10 109.60(12)
N11 Zr4 N12 101.61(12)
N10 Zr4 N12 100.30(12)
N11 Zr4 P4 120.60(9)
N10 Zr4 P4 126.35(9)
N12 Zr4 P4 87.67(8)
N11 Zr4 P3 93.97(9)
N10 Zr4 P3 95.05(8)
N12 Zr4 P3 152.91(8)
P4 Zr4 P3 65.28(2)

loop_
_geom_bond_atom_site_label_1
_geom_bond_atom_site_label_2
_geom_bond_distance
C1 C2 1.430(5)
C1 C5 1.443(5)
C1 P1 1.822(3)
C1 Fe1 2.048(3)
C2 C3 1.419(5)
C2 Fe1 2.021(3)
C2 H2A 0.9500
C3 C4 1.414(5)
C3 Fe1 2.041(3)
C3 H3A 0.9500
C4 C5 1.427(5)
C4 Fe1 2.049(4)
C4 H4A 0.9500
C5 Fe1 2.045(3)
C5 H5A 0.9500
C6 C7 1.435(5)
C6 C10 1.441(5)
C6 P2 1.810(3)
C6 Fe1 2.044(3)
C7 C8 1.424(5)
C7 Fe1 2.030(3)
C7 H7A 0.9500
C8 C9 1.420(5)
C8 Fe1 2.044(3)
C8 H8A 0.9500
C9 C10 1.417(5)
C9 Fe1 2.048(3)
C9 H9A 0.9500
C10 Fe1 2.042(3)
C10 H10A 0.9500
C11 C12 1.393(5)
C11 C16 1.401(5)
C11 P1 1.824(3)
C12 C13 1.380(5)
C12 H12A 0.9500
C13 C14 1.380(5)
C13 H13A 0.9500
C14 C15 1.384(5)
C14 H14A 0.9500
C15 C16 1.383(5)
C15 H15A 0.9500
C16 H16A 0.9500
C17 C18 1.392(5)
C17 C22 1.396(5)
C17 P2 1.832(3)
C18 C19 1.389(5)
C18 H18A 0.9500
C19 C20 1.385(6)
C19 H19A 0.9500
C20 C21 1.380(6)
C20 H20A 0.9500
C21 C22 1.387(5)
C21 H21A 0.9500
C22 H22A 0.9500
C23 N1 1.466(4)
C23 Zr1 2.840(4)
C23 H23A 0.9800
C23 H23B 0.9800
C23 H23C 0.9800
C24 N1 1.440(4)
C24 H24A 0.9800
C24 H24B 0.9800
C24 H24C 0.9800
C25 N2 1.456(4)
C25 H25A 0.9800
C25 H25B 0.9800
C25 H25C 0.9800
C26 N2 1.457(4)
C26 H26A 0.9800
C26 H26B 0.9800
C26 H26C 0.9800
C27 N3 1.451(5)
C27 H27A 0.9800
C27 H27B 0.9800
C27 H27C 0.9800
C28 N3 1.457(5)
C28 H28A 0.9800
C28 H28B 0.9800
C28 H28C 0.9800
C29 N4 1.457(5)
C29 H29A 0.9800
C29 H29B 0.9800
C29 H29C 0.9800
C30 N4 1.459(4)
C30 H30A 0.9800
C30 H30B 0.9800
C30 H30C 0.9800
C31 N5 1.464(4)
C31 H31A 0.9800
C31 H31B 0.9800
C31 H31C 0.9800
C32 N5 1.459(5)
C32 H32A 0.9800
C32 H32B 0.9800
C32 H32C 0.9800
C33 N6 1.467(5)
C33 H33A 0.9800
C33 H33B 0.9800
C33 H33C 0.9800
C34 N6 1.466(5)
C34 H34A 0.9800
C34 H34B 0.9800
C34 H34C 0.9800
C35 C39 1.431(5)
C35 C36 1.439(5)
C35 P3 1.814(3)
C35 Fe2 2.033(3)
C36 C37 1.414(5)
C36 Fe2 2.030(3)
C36 H36A 0.9500
C37 C38 1.415(5)
C37 Fe2 2.052(3)
C37 H37A 0.9500
C38 C39 1.424(5)
C38 Fe2 2.041(3)
C38 H38A 0.9500
C39 Fe2 2.032(3)
C39 H39A 0.9500
C40 C41 1.433(5)
C40 C44 1.437(5)
C40 P4 1.816(3)
C40 Fe2 2.022(3)
C41 C42 1.428(5)
C41 Fe2 2.022(3)
C41 H41A 0.9500
C42 C43 1.413(5)
C42 Fe2 2.038(3)
C42 H42A 0.9500
C43 C44 1.425(5)
C43 Fe2 2.057(3)
C43 H43A 0.9500
C44 Fe2 2.040(3)
C44 H44A 0.9500
C45 C50 1.390(5)
C45 C46 1.394(5)
C45 P3 1.826(3)
C46 C47 1.397(5)
C46 H46A 0.9500
C47 C48 1.375(5)
C47 H47A 0.9500
C48 C49 1.388(6)
C48 H48A 0.9500
C49 C50 1.386(5)
C49 H49A 0.9500
C50 H50A 0.9500
C51 C52 1.393(5)
C51 C56 1.400(5)
C51 P4 1.828(3)
C52 C53 1.385(5)
C52 H52A 0.9500
C53 C54 1.374(6)
C53 H53A 0.9500
C54 C55 1.388(6)
C54 H54A 0.9500
C55 C56 1.382(5)
C55 H55A 0.9500
C56 H56A 0.9500
C57 N7 1.452(4)
C57 H57A 0.9800
C57 H57B 0.9800
C57 H57C 0.9800
C58 N7 1.469(5)
C58 Zr3 2.838(4)
C58 H58A 0.9800
C58 H58B 0.9800
C58 H58C 0.9800
C59 N8 1.459(5)
C59 H59A 0.9800
C59 H59B 0.9800
C59 H59C 0.9800
C60 N8 1.454(4)
C60 H60A 0.9800
C60 H60B 0.9800
C60 H60C 0.9800
C61 N9 1.459(5)
C61 H61A 0.9800
C61 H61B 0.9800
C61 H61C 0.9800
C62 N9 1.454(5)
C62 H62A 0.9800
C62 H62B 0.9800
C62 H62C 0.9800
C63 N10 1.459(5)
C63 H63A 0.9800
C63 H63B 0.9800
C63 H63C 0.9800
C64 N10 1.449(5)
C64 H64A 0.9800
C64 H64B 0.9800
C64 H64C 0.9800
C65 N11 1.448(5)
C65 H65A 0.9800
C65 H65B 0.9800
C65 H65C 0.9800
C66 N11 1.458(5)
C66 H66A 0.9800
C66 H66B 0.9800
C66 H66C 0.9800
C67 N12 1.460(5)
C67 H67A 0.9800
C67 H67B 0.9800
C67 H67C 0.9800
C68 N12 1.458(5)
C68 H68A 0.9800
C68 H68B 0.9800
C68 H68C 0.9800
N1 Zr1 2.058(3)
N2 Zr1 2.044(3)
N3 Zr1 2.059(3)
N4 Zr2 2.008(3)
N5 Zr2 2.041(3)
N6 Zr2 2.066(3)
N7 Zr3 2.035(3)
N8 Zr3 2.070(3)
N9 Zr3 2.043(3)
N10 Zr4 2.046(3)
N11 Zr4 2.020(3)
N12 Zr4 2.065(3)
P1 Zr2 2.8020(9)
P1 Zr1 2.8210(9)
P2 Zr1 2.8080(9)
P2 Zr2 2.8414(9)
P3 Zr3 2.8201(9)
P3 Zr4 2.8455(9)
P4 Zr4 2.8152(9)
P4 Zr3 2.8589(9)
